data_7703341
loop_
_publ_author_name
'Gurina, G. A.'
'Kissel, A. A.'
'Lyubov, D. M.'
'Luconi, L.'
'Rossin, A.'
'Tuci, G.'
'Cherkasov, A. V.'
'Lyssenko, K. A.'
'Shavyrin, A. S.'
'Ob'edkov, A. M.'
'Giambastiani, G.'
'Trifonov, A. A.'

_publ_section_title
;
 Bis(alkyl) scandium and yttrium complexes coordinated by an
 amidopyridinate ligand: synthesis, characterization and catalytic
 performance in isoprene polymerization, hydroelementation and carbon
 dioxide hydrosilylation.
;
_journal_issue 3
_journal_name_full 'Dalton transactions (Cambridge, England : 2003)'
_journal_page_first 638
_journal_page_last 650
_journal_paper_doi 10.1039/c9dt04338a
_journal_volume 49
_journal_year 2020
_chemical_formula_moiety 'C36 H55 N4 O Sc Si2, C7 H8'
_chemical_formula_sum 'C43 H63 N4 O Sc Si2'
_chemical_formula_weight 753.11
_space_group_crystal_system monoclinic
_space_group_IT_number 14
_space_group_name_Hall '-P 2ybc'
_space_group_name_H-M_alt 'P 1 21/c 1'
_atom_sites_solution_hydrogens geom
_atom_sites_solution_primary dual
_atom_sites_solution_secondary difmap
_audit_creation_method SHELXL-2017/1
_audit_update_record
;
2019-09-30 deposited with the CCDC.	2019-12-04 downloaded from the CCDC.
;
_cell_angle_alpha 90
_cell_angle_beta 108.715(3)
_cell_angle_gamma 90
_cell_formula_units_Z 4
_cell_length_a 19.191(2)
_cell_length_b 16.3197(18)
_cell_length_c 14.8442(16)
_cell_measurement_reflns_used 9438
_cell_measurement_temperature 120(2)
_cell_measurement_theta_max 27.32
_cell_measurement_theta_min 2.22
_cell_volume 4403.3(8)
_computing_cell_refinement Saint
_computing_data_collection APEX2
_computing_data_reduction Saint
_computing_structure_refinement 'SHELXL-2017/1 (Sheldrick, 2017)'
_computing_structure_solution 'SHELXT 2014/5'
_diffrn_ambient_temperature 120(2)
_diffrn_measured_fraction_theta_full 1.000
_diffrn_measured_fraction_theta_max 1.000
_diffrn_measurement_device_type 'Bruker Apex II (CCD)'
_diffrn_measurement_method '\w scans'
_diffrn_radiation_type MoK\a
_diffrn_radiation_wavelength 0.71073
_diffrn_reflns_av_R_equivalents 0.1155
_diffrn_reflns_av_unetI/netI 0.0708
_diffrn_reflns_Laue_measured_fraction_full 1.000
_diffrn_reflns_Laue_measured_fraction_max 1.000
_diffrn_reflns_limit_h_max 23
_diffrn_reflns_limit_h_min -23
_diffrn_reflns_limit_k_max 20
_diffrn_reflns_limit_k_min -20
_diffrn_reflns_limit_l_max 18
_diffrn_reflns_limit_l_min -18
_diffrn_reflns_number 56077
_diffrn_reflns_point_group_measured_fraction_full 1.000
_diffrn_reflns_point_group_measured_fraction_max 1.000
_diffrn_reflns_theta_full 25.242
_diffrn_reflns_theta_max 26.022
_diffrn_reflns_theta_min 1.120
_diffrn_source 'fine-focus sealed tube'
_exptl_absorpt_coefficient_mu 0.257
_exptl_absorpt_correction_type multi-scan
_exptl_absorpt_process_details SADABS
_exptl_crystal_colour black
_exptl_crystal_density_diffrn 1.136
_exptl_crystal_description prism
_exptl_crystal_F_000 1624
_exptl_crystal_size_max 0.35
_exptl_crystal_size_mid 0.25
_exptl_crystal_size_min 0.18
_exptl_transmission_factor_max 0.955
_exptl_transmission_factor_min 0.915
_refine_diff_density_max 1.118
_refine_diff_density_min -0.448
_refine_diff_density_rms 0.072
_refine_ls_extinction_method none
_refine_ls_goodness_of_fit_ref 1.010
_refine_ls_hydrogen_treatment constr
_refine_ls_matrix_type full
_refine_ls_number_parameters 513
_refine_ls_number_reflns 8683
_refine_ls_number_restraints 99
_refine_ls_restrained_S_all 1.008
_refine_ls_R_factor_all 0.0876
_refine_ls_R_factor_gt 0.0535
_refine_ls_shift/su_max 0.001
_refine_ls_shift/su_mean 0.000
_refine_ls_structure_factor_coef Fsqd
_refine_ls_weighting_details 'w=1/[\s^2^(Fo^2^)+(0.0800P)^2^+0.4800P] where P=(Fo^2^+2Fc^2^)/3'
_refine_ls_weighting_scheme calc
_refine_ls_wR_factor_gt 0.1280
_refine_ls_wR_factor_ref 0.1490
_reflns_Friedel_coverage 0.000
_reflns_number_gt 5998
_reflns_number_total 8683
_reflns_threshold_expression 'I > 2\s(I)'
_cod_data_source_file c9dt04338a2.cif
_cod_data_source_block 1Sc
_cod_original_sg_symbol_H-M 'P 21/c'
_cod_database_code 7703341
_shelx_shelxl_version_number 2017/1
_shelx_space_group_comment
;
The symmetry employed for this shelxl refinement is uniquely defined
by the following loop, which should always be used as a source of
symmetry information in preference to the above space-group names.
They are only intended as comments.
;
_shelx_estimated_absorpt_t_min 0.915
_shelx_estimated_absorpt_t_max 0.955

loop_
_space_group_symop_operation_xyz
'x, y, z'
'-x, y+1/2, -z+1/2'
'-x, -y, -z'
'x, -y-1/2, z-1/2'

loop_
_atom_site_label
_atom_site_type_symbol
_atom_site_fract_x
_atom_site_fract_y
_atom_site_fract_z
_atom_site_U_iso_or_equiv
_atom_site_adp_type
_atom_site_occupancy
_atom_site_site_symmetry_order
_atom_site_calc_flag
_atom_site_refinement_flags_posn
_atom_site_refinement_flags_adp
_atom_site_refinement_flags_occupancy
_atom_site_disorder_assembly
_atom_site_disorder_group
Sc1 Sc 0.26744(3) 0.52274(3) 0.67384(3) 0.01806(14) Uani 1 1 d . . . . .
N1 N 0.15599(11) 0.49541(12) 0.63907(14) 0.0203(5) Uani 1 1 d . . . . .
N2 N 0.20803(11) 0.59090(12) 0.53624(14) 0.0187(5) Uani 1 1 d . . . . .
N3 N 0.34514(11) 0.61370(12) 0.63521(14) 0.0203(5) Uani 1 1 d . . . . .
N4 N 0.37344(12) 0.70135(13) 0.53644(15) 0.0229(5) Uani 1 1 d . . . . .
O1 O 0.36799(10) 0.70460(12) 0.37459(13) 0.0305(5) Uani 1 1 d . . . . .
C1 C 0.10303(14) 0.51939(16) 0.54916(18) 0.0219(6) Uani 1 1 d . . . . .
H1A H 0.062177 0.549689 0.561120 0.026 Uiso 1 1 calc R U . . .
H1B H 0.082261 0.469748 0.511872 0.026 Uiso 1 1 calc R U . . .
C2 C 0.13766(13) 0.57213(15) 0.49314(18) 0.0196(5) Uani 1 1 d . . . . .
C3 C 0.09995(15) 0.59961(16) 0.40062(19) 0.0247(6) Uani 1 1 d . . . . .
H3A H 0.049294 0.587525 0.371169 0.030 Uiso 1 1 calc R U . . .
C4 C 0.13825(15) 0.64432(17) 0.35403(19) 0.0269(6) Uani 1 1 d . . . . .
H4A H 0.114224 0.662096 0.290698 0.032 Uiso 1 1 calc R U . . .
C5 C 0.21159(15) 0.66397(16) 0.39811(19) 0.0259(6) Uani 1 1 d . . . . .
H5A H 0.238308 0.694422 0.365545 0.031 Uiso 1 1 calc R U . . .
C6 C 0.24491(14) 0.63806(15) 0.49077(18) 0.0199(5) Uani 1 1 d . . . . .
C7 C 0.32082(14) 0.65226(15) 0.55220(18) 0.0205(5) Uani 1 1 d . . . . .
C8 C 0.41825(14) 0.63701(16) 0.67528(18) 0.0226(6) Uani 1 1 d . . . . .
C9 C 0.47091(15) 0.61327(17) 0.76078(19) 0.0286(6) Uani 1 1 d . . . . .
H9A H 0.459497 0.574923 0.802111 0.034 Uiso 1 1 calc R U . . .
C10 C 0.54002(16) 0.64768(19) 0.7828(2) 0.0354(7) Uani 1 1 d . . . . .
H10A H 0.576864 0.632661 0.840319 0.042 Uiso 1 1 calc R U . . .
C11 C 0.55712(16) 0.70454(19) 0.7217(2) 0.0368(7) Uani 1 1 d . . . . .
H11A H 0.605030 0.727715 0.739467 0.044 Uiso 1 1 calc R U . . .
C12 C 0.50616(16) 0.72724(18) 0.6372(2) 0.0330(7) Uani 1 1 d . . . . .
H12A H 0.517886 0.765074 0.595600 0.040 Uiso 1 1 calc R U . . .
C13 C 0.43667(15) 0.69248(16) 0.61517(19) 0.0247(6) Uani 1 1 d . . . . .
C14 C 0.36780(16) 0.75194(17) 0.45288(19) 0.0298(7) Uani 1 1 d . . . . .
H14A H 0.321813 0.784371 0.436321 0.036 Uiso 1 1 calc R U . . .
H14B H 0.409634 0.790752 0.468407 0.036 Uiso 1 1 calc R U . . .
C15 C 0.44011(16) 0.6750(2) 0.3814(2) 0.0409(8) Uani 1 1 d . . . . .
H15A H 0.459917 0.641100 0.439332 0.049 Uiso 1 1 calc R U . . .
H15B H 0.473880 0.721703 0.385561 0.049 Uiso 1 1 calc R U . . .
C16 C 0.43457(19) 0.6245(3) 0.2947(2) 0.0542(10) Uani 1 1 d . . . . .
H16A H 0.483450 0.604062 0.298538 0.081 Uiso 1 1 calc R U . . .
H16B H 0.415249 0.658526 0.237640 0.081 Uiso 1 1 calc R U . . .
H16C H 0.401400 0.578151 0.291283 0.081 Uiso 1 1 calc R U . . .
C17 C 0.12117(13) 0.45092(16) 0.69639(18) 0.0206(5) Uani 1 1 d . . . . .
C18 C 0.12160(14) 0.36443(16) 0.69738(18) 0.0230(6) Uani 1 1 d . . . . .
C19 C 0.08954(15) 0.32300(17) 0.7558(2) 0.0292(6) Uani 1 1 d . . . . .
H19A H 0.090895 0.264818 0.757365 0.035 Uiso 1 1 calc R U . . .
C20 C 0.05581(15) 0.36420(18) 0.8116(2) 0.0317(7) Uani 1 1 d . . . . .
H20A H 0.034340 0.334826 0.851256 0.038 Uiso 1 1 calc R U . . .
C21 C 0.05365(15) 0.44873(18) 0.8089(2) 0.0290(6) Uani 1 1 d . . . . .
H21A H 0.029719 0.477107 0.846586 0.035 Uiso 1 1 calc R U . . .
C22 C 0.08562(14) 0.49363(16) 0.75253(18) 0.0236(6) Uani 1 1 d . . . . .
C23 C 0.15529(15) 0.31475(16) 0.63507(19) 0.0270(6) Uani 1 1 d . . . . .
H23A H 0.181454 0.353600 0.604849 0.032 Uiso 1 1 calc R U . . .
C24 C 0.09549(19) 0.2712(2) 0.5554(2) 0.0430(8) Uani 1 1 d . . . . .
H24A H 0.060635 0.311780 0.517580 0.065 Uiso 1 1 calc R U . . .
H24B H 0.069382 0.232199 0.583283 0.065 Uiso 1 1 calc R U . . .
H24C H 0.118235 0.241797 0.514481 0.065 Uiso 1 1 calc R U . . .
C25 C 0.21173(17) 0.25180(18) 0.6927(2) 0.0382(7) Uani 1 1 d . . . . .
H25A H 0.249054 0.279717 0.744585 0.057 Uiso 1 1 calc R U . . .
H25B H 0.235422 0.225052 0.650997 0.057 Uiso 1 1 calc R U . . .
H25C H 0.186673 0.210517 0.719115 0.057 Uiso 1 1 calc R U . . .
C26 C 0.08081(16) 0.58657(17) 0.7522(2) 0.0297(6) Uani 1 1 d . . . . .
H26A H 0.111727 0.608204 0.714633 0.036 Uiso 1 1 calc R U . . .
C27 C 0.00155(18) 0.61573(19) 0.7041(2) 0.0413(8) Uani 1 1 d . . . . .
H27A H -0.017345 0.592208 0.640055 0.062 Uiso 1 1 calc R U . . .
H27B H 0.000708 0.675661 0.699663 0.062 Uiso 1 1 calc R U . . .
H27C H -0.029339 0.597950 0.741696 0.062 Uiso 1 1 calc R U . . .
C28 C 0.10989(19) 0.62242(19) 0.8517(2) 0.0420(8) Uani 1 1 d . . . . .
H28A H 0.160896 0.604774 0.881938 0.063 Uiso 1 1 calc R U . . .
H28B H 0.079583 0.603235 0.889515 0.063 Uiso 1 1 calc R U . . .
H28C H 0.107966 0.682368 0.847939 0.063 Uiso 1 1 calc R U . . .
Si1 Si 0.33315(4) 0.49361(5) 0.93253(5) 0.02420(18) Uani 1 1 d . . . . .
C29 C 0.30354(15) 0.56095(16) 0.82756(18) 0.0247(6) Uani 1 1 d . . . . .
H29A H 0.344654 0.599790 0.835139 0.030 Uiso 1 1 calc R U . . .
H29B H 0.262374 0.593750 0.835119 0.030 Uiso 1 1 calc R U . . .
C30 C 0.25605(16) 0.42831(19) 0.9422(2) 0.0370(7) Uani 1 1 d . . . . .
H30A H 0.238504 0.393105 0.885968 0.055 Uiso 1 1 calc R U . . .
H30B H 0.215723 0.463355 0.946373 0.055 Uiso 1 1 calc R U . . .
H30C H 0.273435 0.394190 0.999412 0.055 Uiso 1 1 calc R U . . .
C31 C 0.36877(18) 0.55008(19) 1.0493(2) 0.0368(7) Uani 1 1 d . . . . .
H31A H 0.331364 0.588849 1.054888 0.055 Uiso 1 1 calc R U . . .
H31B H 0.413633 0.580008 1.051863 0.055 Uiso 1 1 calc R U . . .
H31C H 0.379813 0.510714 1.101895 0.055 Uiso 1 1 calc R U . . .
C32 C 0.40993(16) 0.42522(18) 0.9256(2) 0.0338(7) Uani 1 1 d . . . . .
H32A H 0.393091 0.392046 0.867568 0.051 Uiso 1 1 calc R U . . .
H32B H 0.424855 0.389104 0.981240 0.051 Uiso 1 1 calc R U . . .
H32C H 0.451926 0.458818 0.924281 0.051 Uiso 1 1 calc R U . . .
Si2 Si 0.32338(4) 0.39207(5) 0.51686(6) 0.0291(2) Uani 1 1 d . . . . .
C33 C 0.32803(14) 0.41711(16) 0.63986(19) 0.0237(6) Uani 1 1 d . . . . .
H33A H 0.380662 0.425134 0.676425 0.028 Uiso 1 1 calc R U . . .
H33B H 0.311796 0.367635 0.666200 0.028 Uiso 1 1 calc R U . . .
C34 C 0.22809(19) 0.4003(2) 0.4289(2) 0.0487(9) Uani 1 1 d . . . . .
H34A H 0.193829 0.368330 0.451553 0.073 Uiso 1 1 calc R U . . .
H34B H 0.228041 0.379032 0.367107 0.073 Uiso 1 1 calc R U . . .
H34C H 0.212743 0.457879 0.422062 0.073 Uiso 1 1 calc R U . . .
C35 C 0.35213(17) 0.28420(17) 0.5032(2) 0.0374(7) Uani 1 1 d . . . . .
H35A H 0.317880 0.245901 0.517695 0.056 Uiso 1 1 calc R U . . .
H35B H 0.401898 0.274775 0.546977 0.056 Uiso 1 1 calc R U . . .
H35C H 0.351635 0.275560 0.437617 0.056 Uiso 1 1 calc R U . . .
C36 C 0.3841(2) 0.46288(19) 0.4754(3) 0.0473(9) Uani 1 1 d . . . . .
H36A H 0.359874 0.516181 0.458819 0.071 Uiso 1 1 calc R U . . .
H36B H 0.393113 0.439355 0.419388 0.071 Uiso 1 1 calc R U . . .
H36C H 0.431076 0.470020 0.526379 0.071 Uiso 1 1 calc R U . . .
C1S C 0.1429(3) 0.56368(15) 0.1153(3) 0.0354(13) Uani 0.780(7) 1 d DG U P A 1
C2S C 0.2142(2) 0.5909(3) 0.1605(3) 0.0429(15) Uani 0.780(7) 1 d DG U P A 1
H2A H 0.252943 0.552453 0.184459 0.051 Uiso 0.780(7) 1 calc R U P A 1
C3S C 0.22895(15) 0.6744(3) 0.1706(3) 0.0422(14) Uani 0.780(7) 1 d G U P A 1
H3B H 0.277702 0.693027 0.201480 0.051 Uiso 0.780(7) 1 calc R U P A 1
C4S C 0.1723(3) 0.73068(15) 0.1355(3) 0.0368(13) Uani 0.780(7) 1 d G U P A 1
H4B H 0.182381 0.787754 0.142440 0.044 Uiso 0.780(7) 1 calc R U P A 1
C5S C 0.1010(2) 0.7034(3) 0.0903(3) 0.0359(14) Uani 0.780(7) 1 d G U P A 1
H5B H 0.062300 0.741908 0.066378 0.043 Uiso 0.780(7) 1 calc R U P A 1
C6S C 0.08629(15) 0.6199(3) 0.0802(3) 0.0385(13) Uani 0.780(7) 1 d DG U P A 1
H6A H 0.037540 0.601334 0.049355 0.046 Uiso 0.780(7) 1 calc R U P A 1
C7S C 0.1251(4) 0.4741(3) 0.1036(4) 0.077(2) Uani 0.780(7) 1 d D U P A 1
H7A H 0.158420 0.443717 0.157149 0.115 Uiso 0.780(7) 1 calc R U P A 1
H7B H 0.130956 0.454548 0.044021 0.115 Uiso 0.780(7) 1 calc R U P A 1
H7C H 0.074148 0.465345 0.101962 0.115 Uiso 0.780(7) 1 calc R U P A 1
C1* C 0.1843(9) 0.5673(6) 0.1481(8) 0.029(4) Uani 0.220(7) 1 d DG U P A 2
C2* C 0.2296(5) 0.6352(11) 0.1777(9) 0.043(6) Uani 0.220(7) 1 d DG U P A 2
H2B H 0.279970 0.628014 0.213773 0.052 Uiso 0.220(7) 1 calc R U P A 2
C3* C 0.2012(9) 0.7136(8) 0.1547(11) 0.039(5) Uani 0.220(7) 1 d G U P A 2
H3C H 0.232223 0.760040 0.174918 0.046 Uiso 0.220(7) 1 calc R U P A 2
C4* C 0.1275(10) 0.7242(6) 0.1020(11) 0.026(4) Uani 0.220(7) 1 d G U P A 2
H4C H 0.108155 0.777792 0.086184 0.031 Uiso 0.220(7) 1 calc R U P A 2
C5* C 0.0822(5) 0.6563(11) 0.0723(9) 0.039(5) Uani 0.220(7) 1 d G U P A 2
H5C H 0.031833 0.663518 0.036304 0.047 Uiso 0.220(7) 1 calc R U P A 2
C6* C 0.1106(8) 0.5779(8) 0.0954(9) 0.032(5) Uani 0.220(7) 1 d DG U P A 2
H6B H 0.079578 0.531491 0.075158 0.038 Uiso 0.220(7) 1 calc R U P A 2
C7* C 0.2173(13) 0.4848(9) 0.1772(14) 0.091(8) Uani 0.220(7) 1 d D U P A 2
H7D H 0.270190 0.486914 0.186759 0.136 Uiso 0.220(7) 1 calc R U P A 2
H7E H 0.193994 0.444852 0.127232 0.136 Uiso 0.220(7) 1 calc R U P A 2
H7F H 0.209269 0.468270 0.236574 0.136 Uiso 0.220(7) 1 calc R U P A 2

loop_
_atom_site_aniso_label
_atom_site_aniso_U_11
_atom_site_aniso_U_22
_atom_site_aniso_U_33
_atom_site_aniso_U_23
_atom_site_aniso_U_13
_atom_site_aniso_U_12
Sc1 0.0242(3) 0.0135(3) 0.0160(2) 0.00093(19) 0.00575(19) -0.00134(19)
N1 0.0258(12) 0.0165(11) 0.0187(11) 0.0030(9) 0.0072(9) 0.0000(9)
N2 0.0250(12) 0.0131(11) 0.0192(11) -0.0002(8) 0.0085(9) 0.0019(8)
N3 0.0274(12) 0.0153(11) 0.0174(11) 0.0018(9) 0.0063(9) -0.0014(9)
N4 0.0314(12) 0.0160(11) 0.0216(11) 0.0021(9) 0.0087(10) -0.0034(9)
O1 0.0330(11) 0.0359(12) 0.0234(10) 0.0019(9) 0.0102(8) -0.0044(9)
C1 0.0228(13) 0.0195(14) 0.0229(14) 0.0008(11) 0.0065(11) -0.0019(10)
C2 0.0242(14) 0.0146(13) 0.0207(13) 0.0004(10) 0.0080(11) 0.0040(10)
C3 0.0270(14) 0.0228(14) 0.0229(14) 0.0031(11) 0.0062(11) 0.0030(11)
C4 0.0336(16) 0.0271(15) 0.0180(13) 0.0055(11) 0.0053(12) 0.0046(12)
C5 0.0309(15) 0.0247(15) 0.0243(14) 0.0076(11) 0.0121(12) 0.0023(11)
C6 0.0268(14) 0.0127(12) 0.0209(13) 0.0006(10) 0.0089(11) 0.0021(10)
C7 0.0300(14) 0.0125(13) 0.0205(13) 0.0000(10) 0.0101(11) -0.0006(10)
C8 0.0278(14) 0.0178(13) 0.0221(13) -0.0015(11) 0.0078(11) -0.0042(10)
C9 0.0341(16) 0.0281(16) 0.0213(14) 0.0038(12) 0.0054(12) -0.0071(12)
C10 0.0336(17) 0.0391(18) 0.0267(15) 0.0027(13) 0.0004(13) -0.0069(13)
C11 0.0308(16) 0.0413(19) 0.0338(17) -0.0011(14) 0.0044(13) -0.0152(13)
C12 0.0370(17) 0.0306(16) 0.0321(16) 0.0020(13) 0.0123(13) -0.0134(13)
C13 0.0313(15) 0.0181(14) 0.0251(14) -0.0004(11) 0.0097(12) -0.0027(11)
C14 0.0422(17) 0.0213(15) 0.0258(15) 0.0072(12) 0.0108(13) -0.0057(12)
C15 0.0300(17) 0.060(2) 0.0340(17) 0.0010(16) 0.0120(14) -0.0031(15)
C16 0.041(2) 0.087(3) 0.0347(19) -0.0054(18) 0.0133(16) 0.0110(19)
C17 0.0194(13) 0.0205(13) 0.0204(13) 0.0040(10) 0.0044(10) -0.0009(10)
C18 0.0217(14) 0.0196(14) 0.0248(14) 0.0025(11) 0.0035(11) -0.0025(10)
C19 0.0299(15) 0.0203(15) 0.0363(16) 0.0093(12) 0.0092(13) -0.0002(11)
C20 0.0306(16) 0.0347(17) 0.0317(16) 0.0129(13) 0.0126(13) -0.0015(12)
C21 0.0284(15) 0.0345(17) 0.0261(15) 0.0061(12) 0.0114(12) 0.0040(12)
C22 0.0254(14) 0.0239(15) 0.0216(13) 0.0041(11) 0.0077(11) 0.0016(11)
C23 0.0348(16) 0.0167(14) 0.0286(15) 0.0002(11) 0.0090(12) -0.0036(11)
C24 0.056(2) 0.0337(18) 0.0358(18) -0.0098(14) 0.0101(16) -0.0138(15)
C25 0.0476(19) 0.0242(16) 0.0458(19) 0.0043(14) 0.0191(16) 0.0055(13)
C26 0.0434(17) 0.0253(15) 0.0268(15) 0.0013(12) 0.0200(13) 0.0011(12)
C27 0.055(2) 0.0317(18) 0.0411(19) 0.0071(14) 0.0216(16) 0.0173(15)
C28 0.063(2) 0.0305(18) 0.0383(18) -0.0065(14) 0.0243(16) 0.0010(15)
Si1 0.0305(4) 0.0223(4) 0.0191(4) 0.0009(3) 0.0070(3) 0.0000(3)
C29 0.0326(15) 0.0191(14) 0.0224(14) -0.0012(11) 0.0088(12) -0.0038(11)
C30 0.0396(18) 0.0323(17) 0.0384(18) 0.0109(14) 0.0116(14) 0.0000(13)
C31 0.054(2) 0.0313(17) 0.0209(15) 0.0011(13) 0.0067(14) 0.0038(14)
C32 0.0401(17) 0.0312(17) 0.0302(16) 0.0045(13) 0.0116(13) 0.0064(13)
Si2 0.0382(5) 0.0206(4) 0.0310(4) -0.0032(3) 0.0147(4) 0.0043(3)
C33 0.0255(14) 0.0180(13) 0.0276(14) 0.0015(11) 0.0088(11) 0.0009(11)
C34 0.057(2) 0.054(2) 0.0306(18) -0.0109(16) 0.0073(16) 0.0172(17)
C35 0.0442(18) 0.0248(16) 0.0458(19) -0.0102(14) 0.0180(15) 0.0018(13)
C36 0.072(2) 0.0302(18) 0.052(2) -0.0020(15) 0.0371(19) 0.0031(16)
C1S 0.039(4) 0.040(3) 0.035(3) -0.003(2) 0.021(3) 0.003(2)
C2S 0.040(3) 0.051(4) 0.041(3) 0.011(3) 0.017(2) 0.010(3)
C3S 0.035(3) 0.055(4) 0.037(3) 0.010(3) 0.012(2) 0.003(3)
C4S 0.042(4) 0.040(3) 0.033(3) 0.011(2) 0.018(3) 0.001(3)
C5S 0.031(3) 0.045(4) 0.033(3) 0.015(3) 0.012(2) 0.002(3)
C6S 0.037(3) 0.051(4) 0.030(2) 0.000(3) 0.013(2) -0.001(2)
C7S 0.124(5) 0.039(3) 0.098(5) -0.016(3) 0.080(4) -0.011(3)
C1* 0.025(8) 0.037(7) 0.018(7) -0.002(6) -0.001(6) 0.003(7)
C2* 0.052(9) 0.039(10) 0.034(8) 0.003(7) 0.009(6) 0.005(7)
C3* 0.040(9) 0.041(9) 0.035(8) 0.004(7) 0.011(7) -0.007(7)
C4* 0.025(8) 0.021(7) 0.030(7) 0.003(6) 0.009(6) -0.002(7)
C5* 0.039(8) 0.043(10) 0.035(8) 0.003(7) 0.011(6) -0.011(7)
C6* 0.018(8) 0.049(9) 0.029(7) -0.004(6) 0.008(6) 0.000(6)
C7* 0.128(16) 0.080(13) 0.087(13) 0.030(10) 0.067(12) 0.044(11)

loop_
_atom_type_symbol
_atom_type_description
_atom_type_scat_dispersion_real
_atom_type_scat_dispersion_imag
_atom_type_scat_source
C C 0.0033 0.0016 'International Tables Vol C Tables 4.2.6.8 and 6.1.1.4'
H H 0.0000 0.0000 'International Tables Vol C Tables 4.2.6.8 and 6.1.1.4'
N N 0.0061 0.0033 'International Tables Vol C Tables 4.2.6.8 and 6.1.1.4'
O O 0.0106 0.0060 'International Tables Vol C Tables 4.2.6.8 and 6.1.1.4'
Si Si 0.0817 0.0704 'International Tables Vol C Tables 4.2.6.8 and 6.1.1.4'
Sc Sc 0.2519 0.3716 'International Tables Vol C Tables 4.2.6.8 and 6.1.1.4'

loop_
_geom_angle_atom_site_label_1
_geom_angle_atom_site_label_2
_geom_angle_atom_site_label_3
_geom_angle
N1 Sc1 C33 110.35(9)
N1 Sc1 C29 105.57(9)
C33 Sc1 C29 115.54(10)
N1 Sc1 N2 72.79(8)
C33 Sc1 N2 108.77(9)
C29 Sc1 N2 132.46(9)
N1 Sc1 N3 140.57(8)
C33 Sc1 N3 90.90(9)
C29 Sc1 N3 93.47(9)
N2 Sc1 N3 68.94(7)
C17 N1 C1 111.12(19)
C17 N1 Sc1 126.73(16)
C1 N1 Sc1 122.15(16)
C2 N2 C6 120.0(2)
C2 N2 Sc1 117.13(16)
C6 N2 Sc1 121.92(16)
C7 N3 C8 105.9(2)
C7 N3 Sc1 118.27(16)
C8 N3 Sc1 135.66(16)
C7 N4 C13 106.7(2)
C7 N4 C14 128.1(2)
C13 N4 C14 125.1(2)
C14 O1 C15 112.8(2)
N1 C1 C2 111.3(2)
N1 C1 H1A 109.4
C2 C1 H1A 109.4
N1 C1 H1B 109.4
C2 C1 H1B 109.4
H1A C1 H1B 108.0
N2 C2 C3 121.4(2)
N2 C2 C1 115.4(2)
C3 C2 C1 123.2(2)
C4 C3 C2 118.2(2)
C4 C3 H3A 120.9
C2 C3 H3A 120.9
C3 C4 C5 120.9(2)
C3 C4 H4A 119.6
C5 C4 H4A 119.6
C6 C5 C4 118.3(2)
C6 C5 H5A 120.9
C4 C5 H5A 120.9
N2 C6 C5 121.2(2)
N2 C6 C7 110.6(2)
C5 C6 C7 128.2(2)
N3 C7 N4 112.2(2)
N3 C7 C6 119.0(2)
N4 C7 C6 128.8(2)
N3 C8 C13 109.4(2)
N3 C8 C9 130.4(2)
C13 C8 C9 120.2(2)
C10 C9 C8 117.5(3)
C10 C9 H9A 121.3
C8 C9 H9A 121.3
C9 C10 C11 121.4(3)
C9 C10 H10A 119.3
C11 C10 H10A 119.3
C12 C11 C10 121.5(3)
C12 C11 H11A 119.3
C10 C11 H11A 119.3
C11 C12 C13 117.0(3)
C11 C12 H12A 121.5
C13 C12 H12A 121.5
C12 C13 C8 122.4(3)
C12 C13 N4 131.8(2)
C8 C13 N4 105.8(2)
O1 C14 N4 111.9(2)
O1 C14 H14A 109.2
N4 C14 H14A 109.2
O1 C14 H14B 109.2
N4 C14 H14B 109.2
H14A C14 H14B 107.9
O1 C15 C16 108.8(2)
O1 C15 H15A 109.9
C16 C15 H15A 109.9
O1 C15 H15B 109.9
C16 C15 H15B 109.9
H15A C15 H15B 108.3
C15 C16 H16A 109.5
C15 C16 H16B 109.5
H16A C16 H16B 109.5
C15 C16 H16C 109.5
H16A C16 H16C 109.5
H16B C16 H16C 109.5
C18 C17 C22 119.2(2)
C18 C17 N1 120.6(2)
C22 C17 N1 120.2(2)
C19 C18 C17 119.4(2)
C19 C18 C23 118.7(2)
C17 C18 C23 121.9(2)
C20 C19 C18 121.7(3)
C20 C19 H19A 119.2
C18 C19 H19A 119.2
C19 C20 C21 119.1(3)
C19 C20 H20A 120.5
C21 C20 H20A 120.5
C20 C21 C22 121.8(3)
C20 C21 H21A 119.1
C22 C21 H21A 119.1
C21 C22 C17 118.8(3)
C21 C22 C26 119.2(2)
C17 C22 C26 121.9(2)
C18 C23 C24 110.9(2)
C18 C23 C25 112.3(2)
C24 C23 C25 109.8(2)
C18 C23 H23A 107.9
C24 C23 H23A 107.9
C25 C23 H23A 107.9
C23 C24 H24A 109.5
C23 C24 H24B 109.5
H24A C24 H24B 109.5
C23 C24 H24C 109.5
H24A C24 H24C 109.5
H24B C24 H24C 109.5
C23 C25 H25A 109.5
C23 C25 H25B 109.5
H25A C25 H25B 109.5
C23 C25 H25C 109.5
H25A C25 H25C 109.5
H25B C25 H25C 109.5
C28 C26 C22 112.2(2)
C28 C26 C27 109.5(2)
C22 C26 C27 111.2(2)
C28 C26 H26A 107.9
C22 C26 H26A 107.9
C27 C26 H26A 107.9
C26 C27 H27A 109.5
C26 C27 H27B 109.5
H27A C27 H27B 109.5
C26 C27 H27C 109.5
H27A C27 H27C 109.5
H27B C27 H27C 109.5
C26 C28 H28A 109.5
C26 C28 H28B 109.5
H28A C28 H28B 109.5
C26 C28 H28C 109.5
H28A C28 H28C 109.5
H28B C28 H28C 109.5
C29 Si1 C30 111.65(13)
C29 Si1 C32 110.05(13)
C30 Si1 C32 108.69(14)
C29 Si1 C31 114.11(13)
C30 Si1 C31 105.69(15)
C32 Si1 C31 106.35(14)
Si1 C29 Sc1 127.15(13)
Si1 C29 H29A 105.5
Sc1 C29 H29A 105.5
Si1 C29 H29B 105.5
Sc1 C29 H29B 105.5
H29A C29 H29B 106.1
Si1 C30 H30A 109.5
Si1 C30 H30B 109.5
H30A C30 H30B 109.5
Si1 C30 H30C 109.5
H30A C30 H30C 109.5
H30B C30 H30C 109.5
Si1 C31 H31A 109.5
Si1 C31 H31B 109.5
H31A C31 H31B 109.5
Si1 C31 H31C 109.5
H31A C31 H31C 109.5
H31B C31 H31C 109.5
Si1 C32 H32A 109.5
Si1 C32 H32B 109.5
H32A C32 H32B 109.5
Si1 C32 H32C 109.5
H32A C32 H32C 109.5
H32B C32 H32C 109.5
C33 Si2 C35 113.13(13)
C33 Si2 C36 110.47(14)
C35 Si2 C36 107.85(14)
C33 Si2 C34 113.52(13)
C35 Si2 C34 104.25(15)
C36 Si2 C34 107.20(17)
Si2 C33 Sc1 122.20(13)
Si2 C33 H33A 106.8
Sc1 C33 H33A 106.8
Si2 C33 H33B 106.8
Sc1 C33 H33B 106.8
H33A C33 H33B 106.6
Si2 C34 H34A 109.5
Si2 C34 H34B 109.5
H34A C34 H34B 109.5
Si2 C34 H34C 109.5
H34A C34 H34C 109.5
H34B C34 H34C 109.5
Si2 C35 H35A 109.5
Si2 C35 H35B 109.5
H35A C35 H35B 109.5
Si2 C35 H35C 109.5
H35A C35 H35C 109.5
H35B C35 H35C 109.5
Si2 C36 H36A 109.5
Si2 C36 H36B 109.5
H36A C36 H36B 109.5
Si2 C36 H36C 109.5
H36A C36 H36C 109.5
H36B C36 H36C 109.5
C2S C1S C6S 120.0
C2S C1S C7S 121.4(5)
C6S C1S C7S 118.6(5)
C3S C2S C1S 120.0
C3S C2S H2A 120.0
C1S C2S H2A 120.0
C2S C3S C4S 120.0
C2S C3S H3B 120.0
C4S C3S H3B 120.0
C5S C4S C3S 120.0
C5S C4S H4B 120.0
C3S C4S H4B 120.0
C6S C5S C4S 120.0
C6S C5S H5B 120.0
C4S C5S H5B 120.0
C5S C6S C1S 120.0
C5S C6S H6A 120.0
C1S C6S H6A 120.0
C1S C7S H7A 109.5
C1S C7S H7B 109.5
H7A C7S H7B 109.5
C1S C7S H7C 109.5
H7A C7S H7C 109.5
H7B C7S H7C 109.5
C2* C1* C6* 120.0
C2* C1* C7* 117.6(14)
C6* C1* C7* 122.4(14)
C1* C2* C3* 120.0
C1* C2* H2B 120.0
C3* C2* H2B 120.0
C4* C3* C2* 120.0
C4* C3* H3C 120.0
C2* C3* H3C 120.0
C3* C4* C5* 120.0
C3* C4* H4C 120.0
C5* C4* H4C 120.0
C4* C5* C6* 120.0
C4* C5* H5C 120.0
C6* C5* H5C 120.0
C5* C6* C1* 120.0
C5* C6* H6B 120.0
C1* C6* H6B 120.0
C1* C7* H7D 109.5
C1* C7* H7E 109.5
H7D C7* H7E 109.5
C1* C7* H7F 109.5
H7D C7* H7F 109.5
H7E C7* H7F 109.5

loop_
_geom_bond_atom_site_label_1
_geom_bond_atom_site_label_2
_geom_bond_distance
Sc1 N1 2.081(2)
Sc1 C33 2.226(3)
Sc1 C29 2.250(3)
Sc1 N2 2.284(2)
Sc1 N3 2.303(2)
N1 C17 1.436(3)
N1 C1 1.448(3)
N2 C2 1.331(3)
N2 C6 1.362(3)
N3 C7 1.328(3)
N3 C8 1.390(3)
N4 C7 1.367(3)
N4 C13 1.396(3)
N4 C14 1.465(3)
O1 C14 1.397(3)
O1 C15 1.439(3)
C1 C2 1.493(3)
C1 H1A 0.9900
C1 H1B 0.9900
C2 C3 1.405(4)
C3 C4 1.370(4)
C3 H3A 0.9500
C4 C5 1.386(4)
C4 H4A 0.9500
C5 C6 1.384(3)
C5 H5A 0.9500
C6 C7 1.468(4)
C8 C13 1.394(4)
C8 C9 1.400(4)
C9 C10 1.379(4)
C9 H9A 0.9500
C10 C11 1.407(4)
C10 H10A 0.9500
C11 C12 1.371(4)
C11 H11A 0.9500
C12 C13 1.388(4)
C12 H12A 0.9500
C14 H14A 0.9900
C14 H14B 0.9900
C15 C16 1.502(4)
C15 H15A 0.9900
C15 H15B 0.9900
C16 H16A 0.9800
C16 H16B 0.9800
C16 H16C 0.9800
C17 C18 1.411(4)
C17 C22 1.418(4)
C18 C19 1.389(4)
C18 C23 1.521(4)
C19 C20 1.378(4)
C19 H19A 0.9500
C20 C21 1.380(4)
C20 H20A 0.9500
C21 C22 1.394(4)
C21 H21A 0.9500
C22 C26 1.520(4)
C23 C24 1.533(4)
C23 C25 1.538(4)
C23 H23A 1.0000
C24 H24A 0.9800
C24 H24B 0.9800
C24 H24C 0.9800
C25 H25A 0.9800
C25 H25B 0.9800
C25 H25C 0.9800
C26 C28 1.519(4)
C26 C27 1.534(4)
C26 H26A 1.0000
C27 H27A 0.9800
C27 H27B 0.9800
C27 H27C 0.9800
C28 H28A 0.9800
C28 H28B 0.9800
C28 H28C 0.9800
Si1 C29 1.841(3)
Si1 C30 1.866(3)
Si1 C32 1.878(3)
Si1 C31 1.887(3)
C29 H29A 0.9900
C29 H29B 0.9900
C30 H30A 0.9800
C30 H30B 0.9800
C30 H30C 0.9800
C31 H31A 0.9800
C31 H31B 0.9800
C31 H31C 0.9800
C32 H32A 0.9800
C32 H32B 0.9800
C32 H32C 0.9800
Si2 C33 1.845(3)
Si2 C35 1.875(3)
Si2 C36 1.880(3)
Si2 C34 1.880(3)
C33 H33A 0.9900
C33 H33B 0.9900
C34 H34A 0.9800
C34 H34B 0.9800
C34 H34C 0.9800
C35 H35A 0.9800
C35 H35B 0.9800
C35 H35C 0.9800
C36 H36A 0.9800
C36 H36B 0.9800
C36 H36C 0.9800
C1S C2S 1.3900
C1S C6S 1.3900
C1S C7S 1.499(5)
C2S C3S 1.3900
C2S H2A 0.9500
C3S C4S 1.3900
C3S H3B 0.9500
C4S C5S 1.3900
C4S H4B 0.9500
C5S C6S 1.3900
C5S H5B 0.9500
C6S H6A 0.9500
C7S H7A 0.9800
C7S H7B 0.9800
C7S H7C 0.9800
C1* C2* 1.3900
C1* C6* 1.3900
C1* C7* 1.493(10)
C2* C3* 1.3900
C2* H2B 0.9500
C3* C4* 1.3900
C3* H3C 0.9500
C4* C5* 1.3900
C4* H4C 0.9500
C5* C6* 1.3900
C5* H5C 0.9500
C6* H6B 0.9500
C7* H7D 0.9800
C7* H7E 0.9800
C7* H7F 0.9800
